data_2212699
loop_
_publ_author_name
'Nie, Xu-Liang'
'Wen, Hui-Liang'
'Wu, Zi-Sheng'
'Liu, Da-Bo'
'Liu, Chong-Bo'

_publ_section_title
Diaquabis(5-carboxy-2-methyl-1<i>H</i>-imidazole-4-carboxylato-\k^2^<i>N</i>^3^,<i>O</i>^4^)cadmium(II)
_journal_coeditor_code SJ2219
_journal_issue 3
_journal_name_full 'Acta Crystallographica Section E'
_journal_page_first m753
_journal_page_last m755
_journal_paper_doi 10.1107/S1600536807006472
_journal_volume 63
_journal_year 2007
_chemical_formula_iupac '[Cd (C6 H7 N2 O5)2]'
_chemical_formula_moiety 'C12 H14 Cd N4 O10'
_chemical_formula_sum 'C12 H14 Cd N4 O10'
_chemical_formula_weight 486.67
_chemical_name_systematic
;
diaquabis[5-carboxy-2-methyl-1H-imidazole-4-carboxylato-
\k^2^N^3^,O^4^]cadmium(II)
;
_space_group_IT_number 14
_symmetry_cell_setting monoclinic
_symmetry_space_group_name_Hall '-P 2ybc'
_symmetry_space_group_name_H-M 'P 1 21/c 1'
_atom_sites_solution_hydrogens geom
_atom_sites_solution_primary direct
_atom_sites_solution_secondary difmap
_audit_creation_method SHELXL-97
_cell_angle_alpha 90.00
_cell_angle_beta 99.957(6)
_cell_angle_gamma 90.00
_cell_formula_units_Z 2
_cell_length_a 12.0540(14)
_cell_length_b 9.2501(12)
_cell_length_c 7.4506(10)
_cell_measurement_reflns_used 2435
_cell_measurement_temperature 113(2)
_cell_measurement_theta_max 27.9
_cell_measurement_theta_min 2.2
_cell_volume 818.23(18)
_computing_cell_refinement CrystalClear
_computing_data_collection 'CrystalClear (Rigaku/MSC, 2005)'
_computing_data_reduction CrystalClear
_computing_molecular_graphics 'DIAMOND (Brandenburg & Berndt, 2005)'
_computing_publication_material 'CrystalStructure (Rigaku/MSC, 2005)'
_computing_structure_refinement 'SHELXL97 (Sheldrick, 1997)'
_computing_structure_solution 'SHELXS97 (Sheldrick, 1997)'
_diffrn_ambient_temperature 113(2)
_diffrn_detector_area_resol_mean 7.31
_diffrn_measured_fraction_theta_full 0.993
_diffrn_measured_fraction_theta_max 0.993
_diffrn_measurement_device_type 'Rigaku Saturn'
_diffrn_measurement_method \w
_diffrn_radiation_monochromator confocal
_diffrn_radiation_source 'rotating anode'
_diffrn_radiation_type MoK\a
_diffrn_radiation_wavelength 0.71070
_diffrn_reflns_av_R_equivalents 0.0363
_diffrn_reflns_av_sigmaI/netI 0.0279
_diffrn_reflns_limit_h_max 15
_diffrn_reflns_limit_h_min -15
_diffrn_reflns_limit_k_max 12
_diffrn_reflns_limit_k_min -12
_diffrn_reflns_limit_l_max 9
_diffrn_reflns_limit_l_min -9
_diffrn_reflns_number 9684
_diffrn_reflns_theta_full 27.86
_diffrn_reflns_theta_max 27.86
_diffrn_reflns_theta_min 2.79
_diffrn_standards_number 0
_exptl_absorpt_coefficient_mu 1.401
_exptl_absorpt_correction_T_max 0.8962
_exptl_absorpt_correction_T_min 0.6628
_exptl_absorpt_correction_type numerical
_exptl_absorpt_process_details '(Jacobson, 1998)'
_exptl_crystal_colour colorless
_exptl_crystal_density_diffrn 1.975
_exptl_crystal_density_method 'not measured'
_exptl_crystal_description block
_exptl_crystal_F_000 484
_exptl_crystal_size_max 0.32
_exptl_crystal_size_mid 0.10
_exptl_crystal_size_min 0.08
_refine_diff_density_max 1.548
_refine_diff_density_min -0.416
_refine_ls_extinction_coef 0.033(2)
_refine_ls_extinction_expression Fc^*^=kFc[1+0.001xFc^2^\l^3^/sin(2\q)]^-1/4^
_refine_ls_extinction_method SHELXL97
_refine_ls_goodness_of_fit_ref 1.064
_refine_ls_hydrogen_treatment mixed
_refine_ls_matrix_type full
_refine_ls_number_parameters 136
_refine_ls_number_reflns 1929
_refine_ls_number_restraints 4
_refine_ls_restrained_S_all 1.063
_refine_ls_R_factor_all 0.0247
_refine_ls_R_factor_gt 0.0214
_refine_ls_shift/su_max 0.002
_refine_ls_shift/su_mean 0.000
_refine_ls_structure_factor_coef Fsqd
_refine_ls_weighting_details 'calc w=1/[\s^2^(Fo^2^)+(0.0365P)^2^] where P=(Fo^2^+2Fc^2^)/3'
_refine_ls_weighting_scheme calc
_refine_ls_wR_factor_gt 0.0576
_refine_ls_wR_factor_ref 0.0585
_reflns_number_gt 1605
_reflns_number_total 1929
_reflns_threshold_expression 'I>2\s (I)'
_cod_data_source_file sj2219.cif
_cod_data_source_block I
_cod_original_sg_symbol_H-M 'P 21/c'
_cod_database_code 2212699
_cod_database_fobs_code 2212699

loop_
_symmetry_equiv_pos_as_xyz
'x, y, z'
'-x, y+1/2, -z+1/2'
'-x, -y, -z'
'x, -y-1/2, z-1/2'

loop_
_atom_site_type_symbol
_atom_site_label
_atom_site_fract_x
_atom_site_fract_y
_atom_site_fract_z
_atom_site_U_iso_or_equiv
_atom_site_adp_type
_atom_site_calc_flag
_atom_site_refinement_flags
_atom_site_occupancy
Cd Cd1 0.5000 0.5000 1.0000 0.00937(10) Uani d S 1
O O1 0.43259(9) 0.26469(12) 1.01015(15) 0.0129(3) Uani d . 1
O O2 0.29496(9) 0.11477(13) 0.88841(15) 0.0133(3) Uani d . 1
O O3 0.10072(10) 0.12804(14) 0.69348(18) 0.0195(3) Uani d D 1
H H3 0.1627(15) 0.113(2) 0.761(3) 0.023 Uiso d D 1
O O4 -0.00625(10) 0.30220(16) 0.5515(2) 0.0226(3) Uani d . 1
O O5 0.46972(12) 0.53924(16) 1.28686(18) 0.0182(3) Uani d D 1
H H5A 0.4174(19) 0.4970(17) 1.334(4) 0.022 Uiso d D 1
H H5B 0.5029(15) 0.603(2) 1.355(2) 0.022 Uiso d D 1
N N1 0.31039(15) 0.50408(12) 0.8737(2) 0.0106(3) Uani d . 1
N N2 0.14321(16) 0.51737(15) 0.7025(3) 0.0137(4) Uani d . 1
H H2 0.0868 0.5508 0.6360 0.016 Uiso d R 1
C C1 0.23308(14) 0.59308(19) 0.7858(2) 0.0128(4) Uani d . 1
C C2 0.26811(14) 0.36681(19) 0.8445(2) 0.0104(3) Uani d . 1
C C3 0.16232(13) 0.37380(19) 0.7361(2) 0.0112(3) Uani d . 1
C C4 0.24189(15) 0.75314(18) 0.7767(3) 0.0195(4) Uani d . 1
H H4A 0.3084 0.7792 0.7244 0.029 Uiso calc R 1
H H4B 0.2489 0.7937 0.8997 0.029 Uiso calc R 1
H H4C 0.1742 0.7920 0.7000 0.029 Uiso calc R 1
C C5 0.33632(14) 0.24015(18) 0.9195(2) 0.0110(3) Uani d . 1
C C6 0.07894(14) 0.26467(19) 0.6537(2) 0.0154(4) Uani d . 1

loop_
_atom_site_aniso_label
_atom_site_aniso_U_11
_atom_site_aniso_U_22
_atom_site_aniso_U_33
_atom_site_aniso_U_12
_atom_site_aniso_U_13
_atom_site_aniso_U_23
Cd1 0.00841(13) 0.01057(13) 0.00812(13) -0.00017(5) -0.00144(8) -0.00048(5)
O1 0.0115(6) 0.0120(6) 0.0133(6) 0.0000(5) -0.0034(5) 0.0015(5)
O2 0.0129(6) 0.0101(6) 0.0162(6) -0.0009(5) 0.0007(5) 0.0001(5)
O3 0.0132(6) 0.0179(7) 0.0242(7) -0.0021(5) -0.0058(5) 0.0019(5)
O4 0.0150(7) 0.0228(8) 0.0253(7) -0.0018(5) -0.0095(5) 0.0041(6)
O5 0.0212(8) 0.0221(7) 0.0121(7) -0.0120(6) 0.0048(6) -0.0080(6)
N1 0.0093(9) 0.0125(8) 0.0098(8) 0.0008(5) 0.0009(7) 0.0004(5)
N2 0.0097(8) 0.0147(8) 0.0151(9) 0.0019(5) -0.0021(7) 0.0028(6)
C1 0.0094(8) 0.0164(9) 0.0124(8) 0.0018(7) 0.0010(7) 0.0008(7)
C2 0.0100(8) 0.0131(8) 0.0081(7) -0.0005(7) 0.0013(6) -0.0001(6)
C3 0.0087(8) 0.0137(9) 0.0112(8) 0.0004(7) 0.0012(6) 0.0010(6)
C4 0.0195(9) 0.0132(9) 0.0244(10) 0.0019(7) -0.0003(8) 0.0026(8)
C5 0.0123(8) 0.0132(8) 0.0080(7) 0.0010(6) 0.0031(6) -0.0002(6)
C6 0.0128(8) 0.0179(9) 0.0151(8) -0.0019(7) 0.0010(7) 0.0010(7)

loop_
_atom_type_symbol
_atom_type_description
_atom_type_scat_dispersion_real
_atom_type_scat_dispersion_imag
_atom_type_scat_source
C C 0.0033 0.0016 'International Tables Vol C Tables 4.2.6.8 and 6.1.1.4'
H H 0.0000 0.0000 'International Tables Vol C Tables 4.2.6.8 and 6.1.1.4'
N N 0.0061 0.0033 'International Tables Vol C Tables 4.2.6.8 and 6.1.1.4'
O O 0.0106 0.0060 'International Tables Vol C Tables 4.2.6.8 and 6.1.1.4'
Cd Cd -0.8075 1.2024 'International Tables Vol C Tables 4.2.6.8 and 6.1.1.4'

loop_
_geom_angle_atom_site_label_1
_geom_angle_atom_site_label_2
_geom_angle_atom_site_label_3
_geom_angle_site_symmetry_1
_geom_angle_site_symmetry_3
_geom_angle
O5 Cd1 O5 3_667 . 180.0
O5 Cd1 N1 3_667 3_667 94.15(6)
O5 Cd1 N1 . 3_667 85.86(6)
O5 Cd1 N1 3_667 . 85.85(6)
O5 Cd1 N1 . . 94.14(6)
N1 Cd1 N1 3_667 . 180.0
O5 Cd1 O1 3_667 . 89.71(5)
O5 Cd1 O1 . . 90.29(5)
N1 Cd1 O1 3_667 . 107.27(4)
N1 Cd1 O1 . . 72.73(4)
O5 Cd1 O1 3_667 3_667 90.29(5)
O5 Cd1 O1 . 3_667 89.71(5)
N1 Cd1 O1 3_667 3_667 72.73(4)
N1 Cd1 O1 . 3_667 107.27(4)
O1 Cd1 O1 . 3_667 180.0
C5 O1 Cd1 . . 116.47(10)
C6 O3 H3 . . 114.9(15)
Cd1 O5 H5A . . 124.0(17)
Cd1 O5 H5B . . 123.4(13)
H5A O5 H5B . . 112.3(18)
C1 N1 C2 . . 106.61(15)
C1 N1 Cd1 . . 140.28(12)
C2 N1 Cd1 . . 111.27(11)
C1 N2 C3 . . 108.93(15)
C1 N2 H2 . . 126.4
C3 N2 H2 . . 124.6
N1 C1 N2 . . 110.16(16)
N1 C1 C4 . . 126.18(16)
N2 C1 C4 . . 123.66(15)
N1 C2 C3 . . 109.15(15)
N1 C2 C5 . . 120.31(15)
C3 C2 C5 . . 130.50(16)
N2 C3 C2 . . 105.15(15)
N2 C3 C6 . . 120.43(15)
C2 C3 C6 . . 134.35(16)
C1 C4 H4A . . 109.5
C1 C4 H4B . . 109.5
H4A C4 H4B . . 109.5
C1 C4 H4C . . 109.5
H4A C4 H4C . . 109.5
H4B C4 H4C . . 109.5
O1 C5 O2 . . 124.06(15)
O1 C5 C2 . . 117.34(15)
O2 C5 C2 . . 118.59(14)
O4 C6 O3 . . 121.94(16)
O4 C6 C3 . . 120.22(16)
O3 C6 C3 . . 117.84(15)

loop_
_geom_bond_atom_site_label_1
_geom_bond_atom_site_label_2
_geom_bond_site_symmetry_2
_geom_bond_distance
Cd1 O5 3_667 2.2589(14)
Cd1 O5 . 2.2589(14)
Cd1 N1 3_667 2.3167(18)
Cd1 N1 . 2.3167(18)
Cd1 O1 . 2.3292(12)
Cd1 O1 3_667 2.3292(12)
O1 C5 . 1.2582(19)
O2 C5 . 1.268(2)
O3 C6 . 1.314(2)
O3 H3 . 0.836(17)
O4 C6 . 1.218(2)
O5 H5A . 0.87(2)
O5 H5B . 0.833(16)
N1 C1 . 1.328(2)
N1 C2 . 1.372(2)
N2 C1 . 1.348(2)
N2 C3 . 1.364(2)
N2 H2 . 0.8287
C1 C4 . 1.487(2)
C2 C3 . 1.388(2)
C2 C5 . 1.484(2)
C3 C6 . 1.481(2)
C4 H4A . 0.9800
C4 H4B . 0.9800
C4 H4C . 0.9800

loop_
_geom_hbond_atom_site_label_D
_geom_hbond_atom_site_label_H
_geom_hbond_atom_site_label_A
_geom_hbond_site_symmetry_A
_geom_hbond_distance_DH
_geom_hbond_distance_HA
_geom_hbond_distance_DA
_geom_hbond_angle_DHA
_geom_hbond_publ_flag
N2 H2 O4 3_566 0.83 2.07 2.830(2) 152.9 yes
O5 H5B O1 2_657 0.833(16) 1.894(17) 2.7216(17) 173(2) yes
O5 H5A O2 4_566 0.87(2) 1.903(18) 2.7551(19) 168(2) yes
O3 H3 O2 . 0.836(17) 1.710(17) 2.5358(16) 169(2) yes

loop_
_geom_torsion_atom_site_label_1
_geom_torsion_atom_site_label_2
_geom_torsion_atom_site_label_3
_geom_torsion_atom_site_label_4
_geom_torsion_site_symmetry_1
_geom_torsion
O5 Cd1 O1 C5 3_667 -73.79(11)
O5 Cd1 O1 C5 . 106.20(11)
N1 Cd1 O1 C5 3_667 -168.04(11)
N1 Cd1 O1 C5 . 11.95(11)
O5 Cd1 N1 C1 3_667 -81.3(2)
O5 Cd1 N1 C1 . 98.7(2)
O1 Cd1 N1 C1 . -172.3(2)
O1 Cd1 N1 C1 3_667 7.7(2)
O5 Cd1 N1 C2 3_667 80.31(13)
O5 Cd1 N1 C2 . -99.69(13)
O1 Cd1 N1 C2 . -10.67(12)
O1 Cd1 N1 C2 3_667 169.33(12)
C2 N1 C1 N2 . 0.2(2)
Cd1 N1 C1 N2 . 162.30(16)
C2 N1 C1 C4 . -179.38(15)
Cd1 N1 C1 C4 . -17.3(3)
C3 N2 C1 N1 . -0.2(2)
C3 N2 C1 C4 . 179.35(16)
C1 N1 C2 C3 . -0.1(2)
Cd1 N1 C2 C3 . -167.92(11)
C1 N1 C2 C5 . 177.78(14)
Cd1 N1 C2 C5 . 9.9(2)
C1 N2 C3 C2 . 0.2(2)
C1 N2 C3 C6 . -177.27(15)
N1 C2 C3 N2 . -0.1(2)
C5 C2 C3 N2 . -177.63(17)
N1 C2 C3 C6 . 176.86(18)
C5 C2 C3 C6 . -0.7(3)
Cd1 O1 C5 O2 . 168.90(12)
Cd1 O1 C5 C2 . -10.84(18)
N1 C2 C5 O1 . 0.4(2)
C3 C2 C5 O1 . 177.72(17)
N1 C2 C5 O2 . -179.38(16)
C3 C2 C5 O2 . -2.0(3)
N2 C3 C6 O4 . 1.8(3)
C2 C3 C6 O4 . -174.79(19)
N2 C3 C6 O3 . -178.76(16)
C2 C3 C6 O3 . 4.7(3)
